data_7014810
loop_
_publ_author_name
'Chmel, Nikola Paul'
'Allan, Laura E. N.'
'Becker, Jan M.'
'Clarkson, Guy J.'
'Turner, Scott S.'
'Scott, Peter'

_publ_section_title
;
 TTF salts of optically pure cobalt pyridine amidates; detection of
 soluble assemblies with stoichiometry corresponding to the solid
 state.
;
_journal_issue 8
_journal_name_full 'Dalton transactions (Cambridge, England : 2003)'
_journal_page_first 1722
_journal_page_last 1731
_journal_paper_doi 10.1039/c0dt01184c
_journal_volume 40
_journal_year 2011
_chemical_absolute_configuration rmad
_chemical_formula_sum 'C47 H46 Co K N6 O5'
_chemical_formula_weight 872.93
_chemical_name_systematic
;
?
;
_space_group_IT_number 4
_symmetry_cell_setting monoclinic
_symmetry_space_group_name_Hall 'P 2yb'
_symmetry_space_group_name_H-M 'P 1 21 1'
_atom_sites_solution_hydrogens geom
_atom_sites_solution_primary direct
_atom_sites_solution_secondary difmap
_audit_creation_method SHELXL-97
_cell_angle_alpha 90.00
_cell_angle_beta 95.238(2)
_cell_angle_gamma 90.00
_cell_formula_units_Z 2
_cell_length_a 9.8734(2)
_cell_length_b 17.1654(3)
_cell_length_c 12.4840(2)
_cell_measurement_reflns_used 12009
_cell_measurement_temperature 293(2)
_cell_measurement_theta_max 29.13
_cell_measurement_theta_min 2.75
_cell_volume 2106.96(7)
_computing_cell_refinement 'CrysAlis RED, Oxford Diffraction Ltd'
_computing_data_collection 'CrysAlis CCD, Oxford Diffraction Ltd'
_computing_data_reduction 'CrysAlis RED, Oxford Diffraction Ltd'
_computing_molecular_graphics 'SHELXTL (Sheldrick, 1997)'
_computing_publication_material 'SHELXTL (Sheldrick, 1997)'
_computing_structure_refinement 'SHELXL-97 (Sheldrick, 1997)'
_computing_structure_solution 'SHELXS-97 (Sheldrick, 1990)'
_diffrn_ambient_temperature 293(2)
_diffrn_detector_area_resol_mean 10.2833
_diffrn_measured_fraction_theta_full 0.995
_diffrn_measured_fraction_theta_max 0.912
_diffrn_measurement_device_type 'Oxford Diffraction Gemini R'
_diffrn_measurement_method '\f & \w scans'
_diffrn_radiation_monochromator graphite
_diffrn_radiation_source 'Enhance (Mo) X-ray Source'
_diffrn_radiation_type MoK\a
_diffrn_radiation_wavelength 0.71073
_diffrn_reflns_av_R_equivalents 0.0282
_diffrn_reflns_av_sigmaI/netI 0.0507
_diffrn_reflns_limit_h_max 12
_diffrn_reflns_limit_h_min -13
_diffrn_reflns_limit_k_max 22
_diffrn_reflns_limit_k_min -23
_diffrn_reflns_limit_l_max 16
_diffrn_reflns_limit_l_min -16
_diffrn_reflns_number 22326
_diffrn_reflns_theta_full 27.00
_diffrn_reflns_theta_max 29.22
_diffrn_reflns_theta_min 2.76
_diffrn_standards_decay_% nil
_exptl_absorpt_coefficient_mu 0.561
_exptl_absorpt_correction_T_max 1.00
_exptl_absorpt_correction_T_min 0.95
_exptl_absorpt_correction_type multi-scan
_exptl_absorpt_process_details 'ABSPACK(CrysAlis, Oxford Diffraction)'
_exptl_crystal_colour orange
_exptl_crystal_density_diffrn 1.376
_exptl_crystal_density_method 'not measured'
_exptl_crystal_description block
_exptl_crystal_F_000 912
_exptl_crystal_size_max 0.40
_exptl_crystal_size_mid 0.40
_exptl_crystal_size_min 0.04
_refine_diff_density_max 0.391
_refine_diff_density_min -0.389
_refine_diff_density_rms 0.039
_refine_ls_abs_structure_details 'Flack H D (1983), Acta Cryst. A39, 876-881,4595 Friedel pairs'
_refine_ls_abs_structure_Flack 0.016(8)
_refine_ls_extinction_method none
_refine_ls_goodness_of_fit_ref 0.942
_refine_ls_hydrogen_treatment mixed
_refine_ls_matrix_type full
_refine_ls_number_parameters 549
_refine_ls_number_reflns 9979
_refine_ls_number_restraints 67
_refine_ls_restrained_S_all 1.041
_refine_ls_R_factor_all 0.0505
_refine_ls_R_factor_gt 0.0350
_refine_ls_shift/su_max 0.001
_refine_ls_shift/su_mean 0.000
_refine_ls_structure_factor_coef Fsqd
_refine_ls_weighting_details 'calc w=1/[\s^2^(Fo^2^)+(0.0398P)^2^+0.0000P] where P=(Fo^2^+2Fc^2^)/3'
_refine_ls_weighting_scheme calc
_refine_ls_wR_factor_gt 0.0723
_refine_ls_wR_factor_ref 0.0748
_reflns_number_gt 7669
_reflns_number_total 9979
_reflns_threshold_expression >2sigma(I)
_cod_data_source_file C0DT01184C.TXT
_cod_data_source_block nc3
_cod_original_sg_symbol_H-M P2(1)
_cod_database_code 7014810

loop_
_symmetry_equiv_pos_as_xyz
'x, y, z'
'-x, y+1/2, -z'

loop_
_atom_site_label
_atom_site_type_symbol
_atom_site_fract_x
_atom_site_fract_y
_atom_site_fract_z
_atom_site_U_iso_or_equiv
_atom_site_adp_type
_atom_site_occupancy
_atom_site_symmetry_multiplicity
_atom_site_calc_flag
_atom_site_refinement_flags
_atom_site_disorder_assembly
_atom_site_disorder_group
Co1 Co 0.22645(3) 0.328471(14) 0.82307(2) 0.02858(8) Uani 1 1 d . . .
K1 K 0.27516(6) 0.06924(3) 1.20631(5) 0.04757(15) Uani 1 1 d DU . .
C1 C 0.2413(4) 0.38100(19) 1.1566(2) 0.0692(9) Uani 1 1 d . . .
H1A H 0.3285 0.3900 1.1369 0.083 Uiso 1 1 calc R . .
C2 C 0.2243(5) 0.3397(3) 1.2517(3) 0.0980(11) Uani 1 1 d U . .
H2A H 0.2991 0.3199 1.2936 0.118 Uiso 1 1 calc R . .
C3 C 0.0950(5) 0.3291(3) 1.2818(3) 0.1007(11) Uani 1 1 d U . .
H3A H 0.0825 0.3029 1.3453 0.121 Uiso 1 1 calc R . .
C4 C -0.0145(5) 0.3567(2) 1.2195(3) 0.0926(11) Uani 1 1 d U . .
H4A H -0.1016 0.3501 1.2408 0.111 Uiso 1 1 calc R . .
C5 C 0.0043(4) 0.3943(2) 1.1250(2) 0.0686(9) Uani 1 1 d U . .
H5A H -0.0717 0.4108 1.0816 0.082 Uiso 1 1 calc R . .
C6 C 0.1305(3) 0.40839(15) 1.0921(2) 0.0481(7) Uani 1 1 d . . .
C7 C 0.1434(3) 0.45544(15) 0.99021(19) 0.0388(6) Uani 1 1 d . . .
H7A H 0.0715 0.4949 0.9882 0.047 Uiso 1 1 calc R . .
C8 C 0.2757(3) 0.50005(17) 0.9906(2) 0.0502(7) Uani 1 1 d . . .
H8A H 0.2769 0.5286 0.9246 0.075 Uiso 1 1 calc R . .
H8B H 0.3506 0.4642 0.9973 0.075 Uiso 1 1 calc R . .
H8C H 0.2836 0.5356 1.0502 0.075 Uiso 1 1 calc R . .
N1 N 0.11317(18) 0.40731(11) 0.89210(14) 0.0306(4) Uani 1 1 d . . .
C9 C -0.0103(2) 0.41716(14) 0.84220(18) 0.0335(5) Uani 1 1 d . . .
O1 O -0.10267(17) 0.46200(10) 0.86606(15) 0.0479(4) Uani 1 1 d . . .
C10 C -0.0358(2) 0.36693(13) 0.74482(18) 0.0331(5) Uani 1 1 d . . .
N2 N 0.07222(16) 0.32359(12) 0.72636(13) 0.0298(4) Uani 1 1 d . . .
C11 C -0.1542(2) 0.36247(16) 0.6759(2) 0.0430(6) Uani 1 1 d . . .
H11A H -0.2307 0.3913 0.6891 0.052 Uiso 1 1 calc R . .
C12 C -0.1553(2) 0.31423(17) 0.5874(2) 0.0486(7) Uani 1 1 d . . .
H12A H -0.2337 0.3101 0.5405 0.058 Uiso 1 1 calc R . .
C13 C -0.0407(3) 0.27201(16) 0.5679(2) 0.0447(6) Uani 1 1 d . . .
H13A H -0.0404 0.2405 0.5074 0.054 Uiso 1 1 calc R . .
C14 C 0.0733(2) 0.27777(13) 0.64037(18) 0.0347(5) Uani 1 1 d . . .
C15 C 0.2061(3) 0.23721(14) 0.6344(2) 0.0385(6) Uani 1 1 d . . .
O2 O 0.22736(19) 0.20053(11) 0.55140(14) 0.0540(5) Uani 1 1 d . . .
N3 N 0.2917(2) 0.24955(11) 0.72183(16) 0.0336(5) Uani 1 1 d . . .
C16 C 0.4282(2) 0.21218(14) 0.7252(2) 0.0403(6) Uani 1 1 d . . .
H16A H 0.4754 0.2270 0.7946 0.048 Uiso 1 1 calc R . .
C17 C 0.5130(3) 0.24623(17) 0.6400(2) 0.0543(7) Uani 1 1 d . . .
H17A H 0.5210 0.3016 0.6498 0.081 Uiso 1 1 calc R . .
H17B H 0.4693 0.2354 0.5697 0.081 Uiso 1 1 calc R . .
H17C H 0.6019 0.2231 0.6469 0.081 Uiso 1 1 calc R . .
C18 C 0.4216(2) 0.12332(16) 0.7260(2) 0.0462(7) Uani 1 1 d . . .
C19 C 0.4176(3) 0.07842(17) 0.6337(3) 0.0580(8) Uani 1 1 d . . .
H19A H 0.4188 0.1024 0.5670 0.070 Uiso 1 1 calc R . .
C20 C 0.4116(4) -0.0018(2) 0.6403(4) 0.0807(12) Uani 1 1 d . . .
H20A H 0.4092 -0.0315 0.5778 0.097 Uiso 1 1 calc R . .
C21 C 0.4093(4) -0.0382(2) 0.7380(4) 0.0838(11) Uani 1 1 d U . .
H21A H 0.4042 -0.0922 0.7416 0.101 Uiso 1 1 calc R . .
C22 C 0.4144(3) 0.0044(2) 0.8281(3) 0.0737(10) Uani 1 1 d . . .
H22A H 0.4122 -0.0202 0.8943 0.088 Uiso 1 1 calc R . .
C23 C 0.4228(3) 0.08469(17) 0.8237(3) 0.0570(8) Uani 1 1 d . . .
H23A H 0.4295 0.1133 0.8873 0.068 Uiso 1 1 calc R . .
C24 C 0.1973(4) 0.58574(18) 0.7196(2) 0.0608(8) Uani 1 1 d . . .
H24A H 0.1274 0.5591 0.7488 0.073 Uiso 1 1 calc R . .
C25 C 0.2021(5) 0.6663(2) 0.7294(3) 0.0802(11) Uani 1 1 d . . .
H25A H 0.1360 0.6929 0.7633 0.096 Uiso 1 1 calc R . .
C26 C 0.3055(5) 0.70551(19) 0.6882(3) 0.0780(11) Uani 1 1 d U . .
H26A H 0.3105 0.7594 0.6944 0.094 Uiso 1 1 calc R . .
C27 C 0.4018(4) 0.6659(2) 0.6380(3) 0.0760(11) Uani 1 1 d U . .
H27A H 0.4726 0.6928 0.6104 0.091 Uiso 1 1 calc R . .
C28 C 0.3935(4) 0.58550(18) 0.6282(3) 0.0600(8) Uani 1 1 d . . .
H28A H 0.4588 0.5590 0.5932 0.072 Uiso 1 1 calc R . .
C29 C 0.2901(3) 0.54399(16) 0.66955(19) 0.0421(6) Uani 1 1 d . . .
C30 C 0.2743(3) 0.45595(15) 0.65500(19) 0.0403(6) Uani 1 1 d . . .
H30A H 0.1760 0.4465 0.6464 0.048 Uiso 1 1 calc R . .
C31 C 0.3278(3) 0.42424(16) 0.5534(2) 0.0566(8) Uani 1 1 d . . .
H31A H 0.2965 0.3717 0.5416 0.085 Uiso 1 1 calc R . .
H31B H 0.4255 0.4249 0.5612 0.085 Uiso 1 1 calc R . .
H31C H 0.2953 0.4560 0.4932 0.085 Uiso 1 1 calc R . .
N4 N 0.32581(19) 0.41067(11) 0.75138(15) 0.0323(5) Uani 1 1 d . . .
C32 C 0.4556(2) 0.41949(14) 0.78897(18) 0.0337(5) Uani 1 1 d . . .
O3 O 0.54473(17) 0.46104(10) 0.75359(14) 0.0470(4) Uani 1 1 d . . .
C33 C 0.4918(2) 0.36762(13) 0.88353(18) 0.0333(5) Uani 1 1 d . . .
N5 N 0.38806(16) 0.32490(12) 0.91136(13) 0.0318(4) Uani 1 1 d . . .
C34 C 0.6200(2) 0.35798(15) 0.9381(2) 0.0426(6) Uani 1 1 d . . .
H34A H 0.6934 0.3879 0.9207 0.051 Uiso 1 1 calc R . .
C35 C 0.6355(3) 0.30242(16) 1.0192(2) 0.0500(7) Uani 1 1 d . . .
H35A H 0.7198 0.2957 1.0578 0.060 Uiso 1 1 calc R . .
C36 C 0.5275(3) 0.25758(16) 1.0426(2) 0.0481(7) Uani 1 1 d . . .
H36A H 0.5382 0.2197 1.0960 0.058 Uiso 1 1 calc R . .
C37 C 0.4019(2) 0.26936(14) 0.98548(18) 0.0365(6) Uani 1 1 d . . .
C38 C 0.2735(3) 0.22340(14) 0.99324(19) 0.0408(6) Uani 1 1 d . . .
O4 O 0.2778(2) 0.16855(11) 1.06003(17) 0.0608(5) Uani 1 1 d U . .
N6 N 0.17234(19) 0.24812(11) 0.92514(15) 0.0338(5) Uani 1 1 d . . .
C39 C 0.0320(2) 0.22127(14) 0.9283(2) 0.0402(6) Uani 1 1 d . . .
H39A H -0.0256 0.2673 0.9142 0.048 Uiso 1 1 calc R . .
C40 C -0.0042(3) 0.18840(18) 1.0365(2) 0.0555(7) Uani 1 1 d . . .
H40A H 0.0299 0.2226 1.0936 0.083 Uiso 1 1 calc R . .
H40B H 0.0360 0.1378 1.0476 0.083 Uiso 1 1 calc R . .
H40C H -0.1013 0.1843 1.0360 0.083 Uiso 1 1 calc R . .
C41 C -0.0119(2) 0.16306(14) 0.8399(2) 0.0399(6) Uani 1 1 d . . .
C42 C 0.0773(3) 0.11047(16) 0.8027(2) 0.0513(7) Uani 1 1 d . . .
H42A H 0.1679 0.1111 0.8308 0.062 Uiso 1 1 calc R . .
C43 C 0.0361(3) 0.05730(19) 0.7255(3) 0.0684(9) Uani 1 1 d . . .
H43A H 0.0992 0.0236 0.6994 0.082 Uiso 1 1 calc R . .
C44 C -0.0974(4) 0.0533(2) 0.6862(3) 0.0736(10) Uani 1 1 d . . .
H44A H -0.1259 0.0159 0.6351 0.088 Uiso 1 1 calc R . .
C45 C -0.1883(3) 0.1039(2) 0.7220(3) 0.0744(10) Uani 1 1 d U . .
H45A H -0.2792 0.1012 0.6953 0.089 Uiso 1 1 calc R . .
C46 C -0.1466(3) 0.15968(18) 0.7979(3) 0.0588(8) Uani 1 1 d . . .
H46A H -0.2092 0.1950 0.8209 0.071 Uiso 1 1 calc R . .
O5 O 0.1744(3) 0.10123(18) 1.3896(2) 0.1066(8) Uani 1 1 d DU . .
H5 H 0.208(4) 0.1466(19) 1.423(3) 0.160 Uiso 1 1 d D . .
C47 C 0.1069(5) 0.0479(3) 1.4402(3) 0.1067(9) Uani 1 1 d U . .
H47A H 0.0364 0.0727 1.4760 0.160 Uiso 1 1 calc R . .
H47B H 0.1683 0.0215 1.4921 0.160 Uiso 1 1 calc R . .
H47C H 0.0670 0.0109 1.3889 0.160 Uiso 1 1 calc R . .

loop_
_atom_site_aniso_label
_atom_site_aniso_U_11
_atom_site_aniso_U_22
_atom_site_aniso_U_33
_atom_site_aniso_U_23
_atom_site_aniso_U_13
_atom_site_aniso_U_12
Co1 0.02194(14) 0.03187(15) 0.03164(15) 0.00094(15) 0.00086(11) -0.00014(16)
K1 0.0458(3) 0.0405(3) 0.0558(3) 0.0100(3) 0.0015(3) 0.0014(3)
C1 0.090(3) 0.075(2) 0.0419(16) -0.0013(15) -0.0005(16) 0.0065(19)
C2 0.135(3) 0.095(3) 0.0610(19) 0.004(2) -0.010(2) 0.008(3)
C3 0.151(2) 0.086(2) 0.0676(18) 0.0014(19) 0.0236(18) -0.022(2)
C4 0.109(2) 0.094(2) 0.081(2) -0.0153(17) 0.0380(19) -0.044(2)
C5 0.071(2) 0.080(2) 0.0579(17) -0.0152(15) 0.0227(16) -0.0299(18)
C6 0.0599(18) 0.0480(15) 0.0374(13) -0.0111(12) 0.0094(13) -0.0095(14)
C7 0.0345(13) 0.0435(13) 0.0384(13) -0.0090(11) 0.0041(11) -0.0002(11)
C8 0.0512(17) 0.0519(16) 0.0472(15) -0.0090(13) 0.0025(13) -0.0142(14)
N1 0.0243(10) 0.0357(10) 0.0321(10) -0.0009(8) 0.0035(8) -0.0010(9)
C9 0.0250(12) 0.0348(12) 0.0412(13) 0.0033(10) 0.0055(10) -0.0023(10)
O1 0.0314(10) 0.0502(10) 0.0617(12) -0.0123(9) 0.0019(9) 0.0110(9)
C10 0.0237(11) 0.0355(12) 0.0398(13) 0.0044(10) 0.0020(10) -0.0010(10)
N2 0.0233(8) 0.0349(9) 0.0310(8) 0.0007(10) 0.0026(7) -0.0016(10)
C11 0.0259(13) 0.0555(15) 0.0467(15) 0.0033(12) -0.0020(11) 0.0010(12)
C12 0.0337(13) 0.065(2) 0.0446(14) -0.0029(14) -0.0081(11) -0.0038(14)
C13 0.0411(15) 0.0551(16) 0.0368(13) -0.0094(12) -0.0017(12) -0.0056(13)
C14 0.0331(13) 0.0370(13) 0.0344(12) 0.0010(10) 0.0043(10) -0.0049(10)
C15 0.0382(14) 0.0398(13) 0.0381(14) -0.0047(11) 0.0065(12) -0.0031(11)
O2 0.0545(12) 0.0586(11) 0.0494(11) -0.0181(10) 0.0072(9) 0.0034(10)
N3 0.0268(11) 0.0348(10) 0.0396(11) -0.0016(9) 0.0052(9) 0.0020(9)
C16 0.0282(13) 0.0455(14) 0.0482(15) -0.0069(12) 0.0080(11) 0.0047(11)
C17 0.0377(15) 0.0534(16) 0.0746(19) -0.0030(14) 0.0207(14) -0.0009(13)
C18 0.0232(13) 0.0478(15) 0.0680(19) -0.0043(14) 0.0066(12) 0.0065(11)
C19 0.0490(18) 0.0493(17) 0.077(2) -0.0129(16) 0.0131(16) 0.0060(14)
C20 0.060(2) 0.058(2) 0.124(3) -0.028(2) 0.007(2) 0.0067(18)
C21 0.063(2) 0.0476(18) 0.139(3) 0.002(2) 0.001(2) 0.0089(17)
C22 0.055(2) 0.062(2) 0.102(3) 0.025(2) -0.0001(19) 0.0130(17)
C23 0.0407(16) 0.0529(17) 0.076(2) 0.0098(15) -0.0003(14) 0.0089(13)
C24 0.070(2) 0.0573(18) 0.0572(17) 0.0100(14) 0.0200(16) 0.0088(16)
C25 0.124(3) 0.056(2) 0.064(2) 0.0014(16) 0.028(2) 0.024(2)
C26 0.132(3) 0.0420(17) 0.0592(19) 0.0010(15) 0.004(2) -0.002(2)
C27 0.105(3) 0.054(2) 0.071(2) 0.0175(17) 0.017(2) -0.020(2)
C28 0.071(2) 0.0491(18) 0.0628(19) 0.0086(15) 0.0219(17) -0.0031(16)
C29 0.0471(16) 0.0450(14) 0.0341(13) 0.0106(11) 0.0032(12) 0.0010(12)
C30 0.0334(14) 0.0452(14) 0.0415(14) 0.0084(11) -0.0011(11) -0.0014(12)
C31 0.082(2) 0.0495(16) 0.0382(14) 0.0023(12) 0.0044(15) 0.0032(16)
N4 0.0267(11) 0.0353(10) 0.0348(10) 0.0032(9) 0.0019(9) -0.0006(9)
C32 0.0266(12) 0.0356(12) 0.0391(13) -0.0019(10) 0.0047(10) -0.0032(10)
O3 0.0316(9) 0.0478(10) 0.0618(11) 0.0124(9) 0.0057(8) -0.0088(8)
C33 0.0236(12) 0.0370(12) 0.0393(13) -0.0027(10) 0.0030(10) -0.0036(10)
N5 0.0259(9) 0.0358(9) 0.0331(9) -0.0014(10) 0.0005(7) 0.0005(11)
C34 0.0246(12) 0.0476(14) 0.0543(16) -0.0025(12) -0.0032(11) -0.0020(11)
C35 0.0318(14) 0.0650(18) 0.0505(15) 0.0025(13) -0.0118(12) 0.0035(13)
C36 0.0412(15) 0.0522(15) 0.0486(15) 0.0119(13) -0.0078(12) 0.0034(13)
C37 0.0348(13) 0.0399(13) 0.0338(12) 0.0047(10) -0.0026(11) 0.0029(11)
C38 0.0403(15) 0.0418(14) 0.0400(14) 0.0117(11) 0.0018(12) -0.0011(12)
O4 0.0492(12) 0.0554(12) 0.0757(12) 0.0285(10) -0.0052(10) -0.0054(10)
N6 0.0283(11) 0.0343(10) 0.0389(11) 0.0047(9) 0.0034(9) -0.0035(9)
C39 0.0299(13) 0.0401(13) 0.0510(15) 0.0070(11) 0.0063(11) -0.0006(11)
C40 0.0467(17) 0.0659(18) 0.0559(17) 0.0091(14) 0.0154(14) -0.0115(15)
C41 0.0314(13) 0.0386(13) 0.0497(15) 0.0114(11) 0.0036(11) -0.0044(11)
C42 0.0316(14) 0.0499(16) 0.0716(19) -0.0042(14) -0.0001(13) -0.0016(12)
C43 0.056(2) 0.0583(19) 0.090(2) -0.0205(17) 0.0053(17) -0.0042(16)
C44 0.068(2) 0.063(2) 0.086(2) -0.0195(18) -0.0133(19) -0.0135(18)
C45 0.0435(17) 0.074(2) 0.101(3) 0.0007(19) -0.0205(18) -0.0116(17)
C46 0.0318(15) 0.0611(18) 0.082(2) 0.0034(16) -0.0019(14) -0.0012(14)
O5 0.1325(19) 0.1242(18) 0.0671(11) -0.0294(11) 0.0308(12) -0.0231(15)
C47 0.1255(18) 0.1230(18) 0.0753(13) -0.0184(13) 0.0295(12) -0.0145(15)

loop_
_atom_type_symbol
_atom_type_description
_atom_type_scat_dispersion_real
_atom_type_scat_dispersion_imag
_atom_type_scat_source
C C 0.0033 0.0016 'International Tables Vol C Tables 4.2.6.8 and 6.1.1.4'
H H 0.0000 0.0000 'International Tables Vol C Tables 4.2.6.8 and 6.1.1.4'
N N 0.0061 0.0033 'International Tables Vol C Tables 4.2.6.8 and 6.1.1.4'
O O 0.0106 0.0060 'International Tables Vol C Tables 4.2.6.8 and 6.1.1.4'
K K 0.2009 0.2494 'International Tables Vol C Tables 4.2.6.8 and 6.1.1.4'
Co Co 0.3494 0.9721 'International Tables Vol C Tables 4.2.6.8 and 6.1.1.4'

loop_
_geom_angle_atom_site_label_1
_geom_angle_atom_site_label_2
_geom_angle_atom_site_label_3
_geom_angle
_geom_angle_site_symmetry_1
_geom_angle_site_symmetry_3
_geom_angle_publ_flag
N5 Co1 N2 173.92(9) . . ?
N5 Co1 N4 81.79(8) . . ?
N2 Co1 N4 98.58(8) . . ?
N5 Co1 N6 82.12(8) . . ?
N2 Co1 N6 97.66(8) . . ?
N4 Co1 N6 163.76(7) . . ?
N5 Co1 N3 92.53(8) . . ?
N2 Co1 N3 81.41(8) . . ?
N4 Co1 N3 89.76(8) . . ?
N6 Co1 N3 93.22(9) . . ?
N5 Co1 N1 104.52(8) . . ?
N2 Co1 N1 81.55(8) . . ?
N4 Co1 N1 91.85(8) . . ?
N6 Co1 N1 89.98(8) . . ?
N3 Co1 N1 162.93(7) . . ?
O4 K1 O3 125.30(7) . 2_647 ?
O4 K1 O1 106.13(6) . 2_547 ?
O3 K1 O1 88.62(6) 2_647 2_547 ?
O4 K1 O5 121.48(9) . . ?
O3 K1 O5 106.77(9) 2_647 . ?
O1 K1 O5 99.29(8) 2_547 . ?
C6 C1 C2 121.0(4) . . ?
C6 C1 H1A 119.5 . . ?
C2 C1 H1A 119.5 . . ?
C3 C2 C1 118.9(4) . . ?
C3 C2 H2A 120.6 . . ?
C1 C2 H2A 120.6 . . ?
C4 C3 C2 120.6(4) . . ?
C4 C3 H3A 119.7 . . ?
C2 C3 H3A 119.7 . . ?
C3 C4 C5 119.5(4) . . ?
C3 C4 H4A 120.3 . . ?
C5 C4 H4A 120.3 . . ?
C6 C5 C4 122.7(4) . . ?
C6 C5 H5A 118.6 . . ?
C4 C5 H5A 118.6 . . ?
C5 C6 C1 117.3(3) . . ?
C5 C6 C7 119.5(3) . . ?
C1 C6 C7 123.1(3) . . ?
N1 C7 C8 113.1(2) . . ?
N1 C7 C6 111.6(2) . . ?
C8 C7 C6 113.8(2) . . ?
N1 C7 H7A 105.9 . . ?
C8 C7 H7A 105.9 . . ?
C6 C7 H7A 105.9 . . ?
C7 C8 H8A 109.5 . . ?
C7 C8 H8B 109.5 . . ?
H8A C8 H8B 109.5 . . ?
C7 C8 H8C 109.5 . . ?
H8A C8 H8C 109.5 . . ?
H8B C8 H8C 109.5 . . ?
C9 N1 C7 115.00(19) . . ?
C9 N1 Co1 114.17(15) . . ?
C7 N1 Co1 130.82(15) . . ?
O1 C9 N1 128.7(2) . . ?
O1 C9 C10 118.5(2) . . ?
N1 C9 C10 112.8(2) . . ?
C9 O1 K1 144.92(16) . 2_557 ?
N2 C10 C11 120.1(2) . . ?
N2 C10 C9 112.53(18) . . ?
C11 C10 C9 127.3(2) . . ?
C14 N2 C10 122.16(18) . . ?
C14 N2 Co1 118.99(15) . . ?
C10 N2 Co1 118.85(15) . . ?
C12 C11 C10 118.3(2) . . ?
C12 C11 H11A 120.8 . . ?
C10 C11 H11A 120.8 . . ?
C11 C12 C13 120.5(2) . . ?
C11 C12 H12A 119.7 . . ?
C13 C12 H12A 119.7 . . ?
C14 C13 C12 118.5(2) . . ?
C14 C13 H13A 120.7 . . ?
C12 C13 H13A 120.7 . . ?
N2 C14 C13 120.3(2) . . ?
N2 C14 C15 112.77(19) . . ?
C13 C14 C15 126.9(2) . . ?
O2 C15 N3 128.1(2) . . ?
O2 C15 C14 119.5(2) . . ?
N3 C15 C14 112.3(2) . . ?
C15 N3 C16 117.3(2) . . ?
C15 N3 Co1 114.08(16) . . ?
C16 N3 Co1 128.08(16) . . ?
N3 C16 C18 113.1(2) . . ?
N3 C16 C17 111.6(2) . . ?
C18 C16 C17 114.4(2) . . ?
N3 C16 H16A 105.7 . . ?
C18 C16 H16A 105.7 . . ?
C17 C16 H16A 105.7 . . ?
C16 C17 H17A 109.5 . . ?
C16 C17 H17B 109.5 . . ?
H17A C17 H17B 109.5 . . ?
C16 C17 H17C 109.5 . . ?
H17A C17 H17C 109.5 . . ?
H17B C17 H17C 109.5 . . ?
C19 C18 C23 117.6(3) . . ?
C19 C18 C16 123.3(3) . . ?
C23 C18 C16 119.1(3) . . ?
C20 C19 C18 120.3(4) . . ?
C20 C19 H19A 119.9 . . ?
C18 C19 H19A 119.9 . . ?
C21 C20 C19 120.7(4) . . ?
C21 C20 H20A 119.7 . . ?
C19 C20 H20A 119.7 . . ?
C22 C21 C20 119.8(3) . . ?
C22 C21 H21A 120.1 . . ?
C20 C21 H21A 120.1 . . ?
C21 C22 C23 120.6(4) . . ?
C21 C22 H22A 119.7 . . ?
C23 C22 H22A 119.7 . . ?
C22 C23 C18 121.1(3) . . ?
C22 C23 H23A 119.5 . . ?
C18 C23 H23A 119.5 . . ?
C29 C24 C25 123.1(3) . . ?
C29 C24 H24A 118.4 . . ?
C25 C24 H24A 118.4 . . ?
C26 C25 C24 118.7(3) . . ?
C26 C25 H25A 120.7 . . ?
C24 C25 H25A 120.7 . . ?
C25 C26 C27 120.3(3) . . ?
C25 C26 H26A 119.9 . . ?
C27 C26 H26A 119.9 . . ?
C26 C27 C28 119.8(4) . . ?
C26 C27 H27A 120.1 . . ?
C28 C27 H27A 120.1 . . ?
C29 C28 C27 121.3(3) . . ?
C29 C28 H28A 119.4 . . ?
C27 C28 H28A 119.4 . . ?
C24 C29 C28 116.8(3) . . ?
C24 C29 C30 120.7(3) . . ?
C28 C29 C30 122.4(3) . . ?
N4 C30 C31 111.7(2) . . ?
N4 C30 C29 113.5(2) . . ?
C31 C30 C29 114.5(2) . . ?
N4 C30 H30A 105.4 . . ?
C31 C30 H30A 105.4 . . ?
C29 C30 H30A 105.4 . . ?
C30 C31 H31A 109.5 . . ?
C30 C31 H31B 109.5 . . ?
H31A C31 H31B 109.5 . . ?
C30 C31 H31C 109.5 . . ?
H31A C31 H31C 109.5 . . ?
H31B C31 H31C 109.5 . . ?
C32 N4 C30 118.3(2) . . ?
C32 N4 Co1 114.99(15) . . ?
C30 N4 Co1 126.41(15) . . ?
O3 C32 N4 128.9(2) . . ?
O3 C32 C33 119.7(2) . . ?
N4 C32 C33 111.3(2) . . ?
C32 O3 K1 146.93(16) . 2_657 ?
N5 C33 C34 119.6(2) . . ?
N5 C33 C32 113.54(18) . . ?
C34 C33 C32 126.8(2) . . ?
C37 N5 C33 123.03(18) . . ?
C37 N5 Co1 117.77(15) . . ?
C33 N5 Co1 117.86(15) . . ?
C35 C34 C33 118.2(2) . . ?
C35 C34 H34A 120.9 . . ?
C33 C34 H34A 120.9 . . ?
C36 C35 C34 120.4(2) . . ?
C36 C35 H35A 119.8 . . ?
C34 C35 H35A 119.8 . . ?
C35 C36 C37 119.1(2) . . ?
C35 C36 H36A 120.5 . . ?
C37 C36 H36A 120.5 . . ?
N5 C37 C36 119.5(2) . . ?
N5 C37 C38 112.86(19) . . ?
C36 C37 C38 127.6(2) . . ?
O4 C38 N6 130.2(2) . . ?
O4 C38 C37 117.3(2) . . ?
N6 C38 C37 112.5(2) . . ?
C38 O4 K1 173.9(2) . . ?
C38 N6 C39 122.9(2) . . ?
C38 N6 Co1 113.86(16) . . ?
C39 N6 Co1 123.19(15) . . ?
N6 C39 C41 113.2(2) . . ?
N6 C39 C40 115.9(2) . . ?
C41 C39 C40 108.8(2) . . ?
N6 C39 H39A 106.0 . . ?
C41 C39 H39A 106.0 . . ?
C40 C39 H39A 106.0 . . ?
C39 C40 H40A 109.5 . . ?
C39 C40 H40B 109.5 . . ?
H40A C40 H40B 109.5 . . ?
C39 C40 H40C 109.5 . . ?
H40A C40 H40C 109.5 . . ?
H40B C40 H40C 109.5 . . ?
C42 C41 C46 117.9(3) . . ?
C42 C41 C39 121.9(2) . . ?
C46 C41 C39 120.1(3) . . ?
C43 C42 C41 121.4(3) . . ?
C43 C42 H42A 119.3 . . ?
C41 C42 H42A 119.3 . . ?
C42 C43 C44 120.2(3) . . ?
C42 C43 H43A 119.9 . . ?
C44 C43 H43A 119.9 . . ?
C45 C44 C43 119.8(3) . . ?
C45 C44 H44A 120.1 . . ?
C43 C44 H44A 120.1 . . ?
C44 C45 C46 120.4(3) . . ?
C44 C45 H45A 119.8 . . ?
C46 C45 H45A 119.8 . . ?
C45 C46 C41 120.2(3) . . ?
C45 C46 H46A 119.9 . . ?
C41 C46 H46A 119.9 . . ?
C47 O5 K1 121.0(2) . . ?
C47 O5 H5 123(2) . . ?
K1 O5 H5 114.7(19) . . ?
O5 C47 H47A 109.5 . . ?
O5 C47 H47B 109.5 . . ?
H47A C47 H47B 109.5 . . ?
O5 C47 H47C 109.5 . . ?
H47A C47 H47C 109.5 . . ?
H47B C47 H47C 109.5 . . ?

loop_
_geom_bond_atom_site_label_1
_geom_bond_atom_site_label_2
_geom_bond_distance
_geom_bond_site_symmetry_2
_geom_bond_publ_flag
Co1 N5 1.8556(15) . ?
Co1 N2 1.8568(15) . ?
Co1 N4 1.978(2) . ?
Co1 N6 1.9838(19) . ?
Co1 N3 1.999(2) . ?
Co1 N1 2.0002(19) . ?
K1 O4 2.5000(19) . ?
K1 O3 2.5885(18) 2_647 ?
K1 O1 2.6123(18) 2_547 ?
K1 O5 2.635(3) . ?
C1 C6 1.381(4) . ?
C1 C2 1.407(5) . ?
C1 H1A 0.9300 . ?
C2 C3 1.374(6) . ?
C2 H2A 0.9300 . ?
C3 C4 1.358(6) . ?
C3 H3A 0.9300 . ?
C4 C5 1.373(5) . ?
C4 H4A 0.9300 . ?
C5 C6 1.369(4) . ?
C5 H5A 0.9300 . ?
C6 C7 1.521(4) . ?
C7 N1 1.485(3) . ?
C7 C8 1.514(4) . ?
C7 H7A 0.9800 . ?
C8 H8A 0.9600 . ?
C8 H8B 0.9600 . ?
C8 H8C 0.9600 . ?
N1 C9 1.328(3) . ?
C9 O1 1.250(3) . ?
C9 C10 1.493(3) . ?
O1 K1 2.6123(18) 2_557 ?
C10 N2 1.338(3) . ?
C10 C11 1.388(3) . ?
N2 C14 1.332(3) . ?
C11 C12 1.380(4) . ?
C11 H11A 0.9300 . ?
C12 C13 1.384(4) . ?
C12 H12A 0.9300 . ?
C13 C14 1.381(3) . ?
C13 H13A 0.9300 . ?
C14 C15 1.492(4) . ?
C15 O2 1.247(3) . ?
C15 N3 1.335(3) . ?
N3 C16 1.490(3) . ?
C16 C18 1.527(4) . ?
C16 C17 1.529(4) . ?
C16 H16A 0.9800 . ?
C17 H17A 0.9600 . ?
C17 H17B 0.9600 . ?
C17 H17C 0.9600 . ?
C18 C19 1.384(4) . ?
C18 C23 1.387(4) . ?
C19 C20 1.381(5) . ?
C19 H19A 0.9300 . ?
C20 C21 1.373(6) . ?
C20 H20A 0.9300 . ?
C21 C22 1.339(5) . ?
C21 H21A 0.9300 . ?
C22 C23 1.382(4) . ?
C22 H22A 0.9300 . ?
C23 H23A 0.9300 . ?
C24 C29 1.359(4) . ?
C24 C25 1.388(5) . ?
C24 H24A 0.9300 . ?
C25 C26 1.362(5) . ?
C25 H25A 0.9300 . ?
C26 C27 1.367(5) . ?
C26 H26A 0.9300 . ?
C27 C28 1.387(4) . ?
C27 H27A 0.9300 . ?
C28 C29 1.383(4) . ?
C28 H28A 0.9300 . ?
C29 C30 1.528(4) . ?
C30 N4 1.483(3) . ?
C30 C31 1.519(4) . ?
C30 H30A 0.9800 . ?
C31 H31A 0.9600 . ?
C31 H31B 0.9600 . ?
C31 H31C 0.9600 . ?
N4 C32 1.333(3) . ?
C32 O3 1.245(3) . ?
C32 C33 1.496(3) . ?
O3 K1 2.5885(18) 2_657 ?
C33 N5 1.332(3) . ?
C33 C34 1.391(3) . ?
N5 C37 1.327(3) . ?
C34 C35 1.389(4) . ?
C34 H34A 0.9300 . ?
C35 C36 1.368(4) . ?
C35 H35A 0.9300 . ?
C36 C37 1.388(3) . ?
C36 H36A 0.9300 . ?
C37 C38 1.504(4) . ?
C38 O4 1.256(3) . ?
C38 N6 1.321(3) . ?
N6 C39 1.465(3) . ?
C39 C41 1.522(4) . ?
C39 C40 1.536(4) . ?
C39 H39A 0.9800 . ?
C40 H40A 0.9600 . ?
C40 H40B 0.9600 . ?
C40 H40C 0.9600 . ?
C41 C42 1.372(4) . ?
C41 C46 1.385(3) . ?
C42 C43 1.362(4) . ?
C42 H42A 0.9300 . ?
C43 C44 1.366(4) . ?
C43 H43A 0.9300 . ?
C44 C45 1.354(5) . ?
C44 H44A 0.9300 . ?
C45 C46 1.383(4) . ?
C45 H45A 0.9300 . ?
C46 H46A 0.9300 . ?
O5 C47 1.326(5) . ?
O5 H5 0.93(2) . ?
C47 H47A 0.9600 . ?
C47 H47B 0.9600 . ?
C47 H47C 0.9600 . ?

loop_
_geom_hbond_atom_site_label_D
_geom_hbond_atom_site_label_H
_geom_hbond_atom_site_label_A
_geom_hbond_distance_DH
_geom_hbond_distance_HA
_geom_hbond_distance_DA
_geom_hbond_angle_DHA
_geom_hbond_site_symmetry_A
O5 H5 O2 0.93(2) 1.845(19) 2.658(3) 145(3) 1_556
C7 H7A O1 0.98 2.26 2.762(3) 110.4 .
C17 H17B O2 0.96 2.45 3.037(3) 119.0 .
C19 H19A O2 0.93 2.53 2.937(4) 107.0 .
C34 H34A O1 0.93 2.53 3.456(3) 176.3 1_655
C40 H40B O4 0.96 2.44 2.794(4) 101.7 .
